data_4304039
loop_
_publ_author_name
'A. Thirumurugan'
'R. A. Sanguramath'
'C. N. R. Rao'

_publ_section_title
;
Hybrid Structures Formed by Lead 1,3-Cyclohexanedicarboxylates
;
_journal_name_full 'Inorganic Chemistry'
_journal_page_first 823
_journal_page_last 831
_journal_paper_doi 10.1021/ic701323q
_journal_volume 47
_journal_year 2008
_chemical_formula_sum 'C8.5 H11 O6.25 Pb2'
_chemical_formula_weight 627.55
_chemical_name_systematic
;
 ?
;
_space_group_IT_number 12
_symmetry_cell_setting monoclinic
_symmetry_space_group_name_Hall '-C 2y'
_symmetry_space_group_name_H-M 'C 1 2/m 1'
_atom_sites_solution_hydrogens geom
_atom_sites_solution_primary direct
_atom_sites_solution_secondary difmap
_audit_creation_method SHELXL-97
_cell_angle_alpha 90.00
_cell_angle_beta 103.0100(10)
_cell_angle_gamma 90.00
_cell_formula_units_Z 8
_cell_length_a 8.1086(2)
_cell_length_b 29.9463(8)
_cell_length_c 11.5853(3)
_cell_measurement_temperature 293(2)
_cell_volume 2740.96(12)
_computing_cell_refinement SMART
_computing_data_collection 'SMART (Bruker,2000)'
_computing_data_reduction 'SAINT (Bruker,2000)'
_computing_molecular_graphics DIAMOND
_computing_publication_material 'PLATON (Spek, 1990)'
_computing_structure_refinement 'SHELXL-97 (Sheldrick, 1997)'
_computing_structure_solution 'SHELXL-97 (Sheldrick, 1997)'
_diffrn_ambient_temperature 293(2)
_diffrn_measured_fraction_theta_full 0.998
_diffrn_measured_fraction_theta_max 0.998
_diffrn_measurement_device_type 'CCD area detector'
_diffrn_measurement_method 'phi and omega scans'
_diffrn_radiation_monochromator graphite
_diffrn_radiation_source 'fine-focus sealed tube'
_diffrn_radiation_type MoK\a
_diffrn_radiation_wavelength 0.71073
_diffrn_reflns_av_R_equivalents 0.0394
_diffrn_reflns_av_sigmaI/netI 0.0214
_diffrn_reflns_limit_h_max 9
_diffrn_reflns_limit_h_min -9
_diffrn_reflns_limit_k_max 34
_diffrn_reflns_limit_k_min -35
_diffrn_reflns_limit_l_max 13
_diffrn_reflns_limit_l_min -13
_diffrn_reflns_number 19662
_diffrn_reflns_theta_full 24.79
_diffrn_reflns_theta_max 24.79
_diffrn_reflns_theta_min 1.80
_exptl_absorpt_coefficient_mu 24.548
_exptl_absorpt_correction_T_max 0.086000
_exptl_absorpt_correction_T_min 0.045100
_exptl_absorpt_correction_type empirical
_exptl_absorpt_process_details SADABS
_exptl_crystal_colour Colourless
_exptl_crystal_density_diffrn 3.041
_exptl_crystal_density_method 'not measured'
_exptl_crystal_description block
_exptl_crystal_F_000 2208
_exptl_crystal_size_max 0.14
_exptl_crystal_size_mid 0.12
_exptl_crystal_size_min 0.10
_refine_diff_density_max 4.005
_refine_diff_density_min -1.796
_refine_diff_density_rms 0.676
_refine_ls_extinction_method none
_refine_ls_goodness_of_fit_ref 1.218
_refine_ls_hydrogen_treatment constr
_refine_ls_matrix_type full
_refine_ls_number_parameters 155
_refine_ls_number_reflns 2407
_refine_ls_number_restraints 0
_refine_ls_restrained_S_all 1.218
_refine_ls_R_factor_all 0.0418
_refine_ls_R_factor_gt 0.0344
_refine_ls_shift/su_max 0.000
_refine_ls_shift/su_mean 0.000
_refine_ls_structure_factor_coef Fsqd
_refine_ls_weighting_details 'calc w=1/[\s^2^(Fo^2^)+(0.0658P)^2^+72.9605P] where P=(Fo^2^+2Fc^2^)/3'
_refine_ls_weighting_scheme calc
_refine_ls_wR_factor_gt 0.1042
_refine_ls_wR_factor_ref 0.1233
_reflns_number_gt 2201
_reflns_number_total 2407
_reflns_threshold_expression >2sigma(I)
_cod_data_source_file ic701323q-file003_2.cif
_cod_data_source_block compoundII
_cod_depositor_comments
;
The following automatic conversions were performed:
'_symmetry_cell_setting' value 'Monoclinic' changed to 'monoclinic'
according to '/home/saulius/struct/CIF-dictionaries/cif_core.dic'
dictionary named 'cif_core.dic' version 2.4.1 from 2010-06-29.

Automatic conversion script
Id: cif_fix_enum 1527 2010-12-29 10:47:43Z saulius 
;
_cod_original_sg_symbol_H-M 'C 2/m'
_cod_original_formula_sum 'C8.50 H11 O6.25 Pb2'
_cod_database_code 4304039

loop_
_symmetry_equiv_pos_as_xyz
'x, y, z'
'-x, y, -z'
'x+1/2, y+1/2, z'
'-x+1/2, y+1/2, -z'
'-x, -y, -z'
'x, -y, z'
'-x+1/2, -y+1/2, -z'
'x+1/2, -y+1/2, z'

loop_
_atom_site_label
_atom_site_type_symbol
_atom_site_fract_x
_atom_site_fract_y
_atom_site_fract_z
_atom_site_U_iso_or_equiv
_atom_site_adp_type
_atom_site_occupancy
_atom_site_symmetry_multiplicity
_atom_site_calc_flag
_atom_site_refinement_flags
_atom_site_disorder_assembly
_atom_site_disorder_group
C1 C 0.3894(17) 0.1244(5) 0.6828(14) 0.041(3) Uani 1 1 d . . .
C2 C 0.277(2) 0.1443(7) 0.7547(15) 0.062(5) Uani 1 1 d . . .
H2 H 0.2379 0.1185 0.7930 0.074 Uiso 1 1 calc R . .
C3 C 0.360(3) 0.1693(11) 0.846(2) 0.119(12) Uani 1 1 d . . .
H3A H 0.4090 0.1951 0.8154 0.143 Uiso 1 1 calc R . .
H3B H 0.4524 0.1519 0.8929 0.143 Uiso 1 1 calc R . .
C4 C 0.243(3) 0.1852(13) 0.926(2) 0.163(19) Uani 1 1 d . . .
H4A H 0.3061 0.2038 0.9895 0.196 Uiso 1 1 calc R . .
H4B H 0.1982 0.1598 0.9603 0.196 Uiso 1 1 calc R . .
C5 C 0.098(3) 0.2124(9) 0.8473(19) 0.090(8) Uani 1 1 d . . .
H5A H 0.0242 0.2239 0.8953 0.108 Uiso 1 1 calc R . .
H5B H 0.1447 0.2375 0.8123 0.108 Uiso 1 1 calc R . .
C6 C 0.1148(16) 0.1644(5) 0.6806(12) 0.035(3) Uani 1 1 d . . .
H6A H 0.1435 0.1874 0.6294 0.042 Uiso 1 1 calc R . .
H6B H 0.0516 0.1413 0.6307 0.042 Uiso 1 1 calc R . .
C7 C 0.0048(19) 0.1845(7) 0.7563(13) 0.053(4) Uani 1 1 d . . .
H7 H -0.0309 0.1591 0.7981 0.064 Uiso 1 1 calc R . .
C8 C -0.1573(16) 0.2028(5) 0.6797(12) 0.036(3) Uani 1 1 d . . .
C11 C 1.0000 0.0260(6) 0.5000 0.035(4) Uani 1 2 d S . .
O1 O 0.4846(13) 0.0935(4) 0.7285(11) 0.055(3) Uani 1 1 d . . .
O2 O 0.3859(13) 0.1398(3) 0.5805(10) 0.048(3) Uani 1 1 d . . .
O3 O -0.2844(13) 0.1816(4) 0.6789(11) 0.057(3) Uani 1 1 d . . .
O4 O -0.6572(14) 0.2629(4) 0.6229(12) 0.065(3) Uani 1 1 d . . .
O5 O 0.5000 0.0470(4) 0.5000 0.029(3) Uani 1 2 d S . .
O6 O 0.8596(11) 0.0453(3) 0.4635(11) 0.048(3) Uani 1 1 d . . .
O7 O 0.261(2) 0.0000 0.2937(19) 0.103(8) Uani 1 2 d S . .
H7A H 0.2365 0.0000 0.2211 0.154 Uiso 1 2 calc SR . .
O100 O 0.0000 0.0000 0.0000 0.21(3) Uiso 1 4 d S . .
Pb1 Pb 0.59283(8) 0.0000 0.36909(6) 0.0324(2) Uani 1 2 d S . .
Pb2 Pb 0.70374(6) 0.090864(16) 0.61259(5) 0.0348(2) Uani 1 1 d . . .
Pb3 Pb -0.5000 0.21425(2) 0.5000 0.0355(2) Uani 1 2 d S . .

loop_
_atom_site_aniso_label
_atom_site_aniso_U_11
_atom_site_aniso_U_22
_atom_site_aniso_U_33
_atom_site_aniso_U_23
_atom_site_aniso_U_13
_atom_site_aniso_U_12
C1 0.026(7) 0.040(8) 0.057(9) -0.013(7) 0.007(6) -0.001(6)
C2 0.048(10) 0.089(13) 0.049(9) 0.009(9) 0.014(8) 0.035(10)
C3 0.048(12) 0.18(3) 0.102(17) -0.062(19) -0.032(12) 0.060(16)
C4 0.11(2) 0.29(4) 0.063(13) -0.10(2) -0.044(13) 0.12(3)
C5 0.085(16) 0.11(2) 0.071(13) -0.030(13) 0.009(12) 0.022(14)
C6 0.030(7) 0.036(7) 0.036(7) -0.013(6) -0.001(5) 0.001(6)
C7 0.035(8) 0.088(13) 0.035(8) 0.009(8) 0.005(6) 0.019(8)
C8 0.022(6) 0.041(8) 0.046(8) -0.007(6) 0.011(5) 0.001(6)
C11 0.026(10) 0.037(11) 0.043(10) 0.000 0.010(8) 0.000
O1 0.031(6) 0.056(7) 0.072(7) -0.010(6) -0.001(5) 0.014(5)
O2 0.044(6) 0.038(6) 0.070(7) -0.008(5) 0.030(5) -0.008(5)
O3 0.031(6) 0.051(7) 0.086(8) 0.013(6) 0.004(5) -0.004(5)
O4 0.036(6) 0.059(8) 0.094(9) -0.031(7) 0.007(6) -0.003(5)
O5 0.015(5) 0.022(6) 0.048(7) 0.000 0.004(5) 0.000
O6 0.018(5) 0.040(6) 0.084(7) -0.004(5) 0.004(5) 0.004(4)
O7 0.035(10) 0.19(3) 0.072(13) 0.000 -0.018(9) 0.000
Pb1 0.0196(4) 0.0298(4) 0.0478(4) 0.000 0.0075(3) 0.000
Pb2 0.0172(3) 0.0284(3) 0.0524(4) -0.0020(2) -0.0058(2) -0.00012(17)
Pb3 0.0224(4) 0.0232(4) 0.0621(5) 0.000 0.0118(3) 0.000

loop_
_atom_type_symbol
_atom_type_description
_atom_type_scat_dispersion_real
_atom_type_scat_dispersion_imag
_atom_type_scat_source
C C 0.0033 0.0016 'International Tables Vol C Tables 4.2.6.8 and 6.1.1.4'
H H 0.0000 0.0000 'International Tables Vol C Tables 4.2.6.8 and 6.1.1.4'
O O 0.0106 0.0060 'International Tables Vol C Tables 4.2.6.8 and 6.1.1.4'
Pb Pb -3.3944 10.1111 'International Tables Vol C Tables 4.2.6.8 and 6.1.1.4'

loop_
_geom_angle_atom_site_label_1
_geom_angle_atom_site_label_2
_geom_angle_atom_site_label_3
_geom_angle
_geom_angle_site_symmetry_1
_geom_angle_site_symmetry_3
_geom_angle_publ_flag
O1 C1 O2 123.4(14) . . ?
O1 C1 C2 117.2(15) . . ?
O2 C1 C2 119.3(14) . . ?
C3 C2 C1 113.6(17) . . ?
C3 C2 C6 116.1(17) . . ?
C1 C2 C6 113.7(13) . . ?
C2 C3 C4 112(2) . . ?
C3 C4 C5 107(2) . . ?
C7 C5 C4 110(2) . . ?
C7 C6 C2 112.2(12) . . ?
C5 C7 C6 112.2(15) . . ?
C5 C7 C8 118.0(16) . . ?
C6 C7 C8 110.6(11) . . ?
O3 C8 O4 122.8(14) . 8 ?
O3 C8 C7 116.2(14) . . ?
O4 C8 C7 121.0(13) 8 . ?
O6 C11 O6 125.3(18) . 2_756 ?
O6 C11 C11 117.4(9) . 5_756 ?
O6 C11 C11 117.4(9) 2_756 5_756 ?
C1 O1 Pb2 104.3(10) . . ?
C1 O2 Pb2 122.4(9) . 2_656 ?
C1 O2 Pb3 134.2(9) . 1_655 ?
Pb2 O2 Pb3 102.7(4) 2_656 1_655 ?
C8 O3 Pb3 103.3(9) . . ?
C8 O4 Pb3 146.9(10) 8_455 . ?
Pb2 O5 Pb2 109.5(5) . 2_656 ?
Pb2 O5 Pb1 115.15(3) . . ?
Pb2 O5 Pb1 106.04(3) 2_656 . ?
Pb2 O5 Pb1 106.04(3) . 5_656 ?
Pb2 O5 Pb1 115.15(3) 2_656 5_656 ?
Pb1 O5 Pb1 105.2(4) . 5_656 ?
C11 O6 Pb1 120.4(10) . . ?
C11 O6 Pb2 122.0(7) . . ?
Pb1 O6 Pb2 93.9(3) . . ?
O5 Pb1 O5 74.8(4) . 5_656 ?
O5 Pb1 O6 76.6(3) . . ?
O5 Pb1 O6 114.0(3) 5_656 . ?
O5 Pb1 O6 114.0(3) . 6 ?
O5 Pb1 O6 76.6(3) 5_656 6 ?
O6 Pb1 O6 63.5(4) . 6 ?
O5 Pb1 O7 76.0(4) . . ?
O5 Pb1 O7 76.0(4) 5_656 . ?
O6 Pb1 O7 146.8(3) . . ?
O6 Pb1 O7 146.8(3) 6 . ?
O5 Pb1 Pb2 95.66(19) . 5_656 ?
O5 Pb1 Pb2 36.64(12) 5_656 5_656 ?
O6 Pb1 Pb2 149.7(3) . 5_656 ?
O6 Pb1 Pb2 94.8(2) 6 5_656 ?
O7 Pb1 Pb2 52.09(17) . 5_656 ?
O5 Pb1 Pb2 36.64(12) . 2_656 ?
O5 Pb1 Pb2 95.66(19) 5_656 2_656 ?
O6 Pb1 Pb2 94.8(2) . 2_656 ?
O6 Pb1 Pb2 149.7(3) 6 2_656 ?
O7 Pb1 Pb2 52.09(17) . 2_656 ?
Pb2 Pb1 Pb2 95.74(2) 5_656 2_656 ?
O5 Pb1 Pb1 37.4(2) . 5_656 ?
O5 Pb1 Pb1 37.4(2) 5_656 5_656 ?
O6 Pb1 Pb1 96.3(3) . 5_656 ?
O6 Pb1 Pb1 96.3(3) 6 5_656 ?
O7 Pb1 Pb1 72.3(5) . 5_656 ?
Pb2 Pb1 Pb1 63.701(15) 5_656 5_656 ?
Pb2 Pb1 Pb1 63.701(15) 2_656 5_656 ?
O5 Pb2 O1 79.1(3) . . ?
O5 Pb2 O2 79.0(3) . 2_656 ?
O1 Pb2 O2 110.5(3) . 2_656 ?
O5 Pb2 O6 74.2(2) . . ?
O1 Pb2 O6 149.1(3) . . ?
O2 Pb2 O6 79.6(3) 2_656 . ?
O5 Pb2 Pb1 37.32(13) . 5_656 ?
O1 Pb2 Pb1 55.1(3) . 5_656 ?
O2 Pb2 Pb1 113.7(2) 2_656 5_656 ?
O6 Pb2 Pb1 94.0(2) . 5_656 ?
O4 Pb3 O4 110.8(6) . 2_456 ?
O4 Pb3 O3 109.2(4) . 2_456 ?
O4 Pb3 O3 95.8(4) 2_456 2_456 ?
O4 Pb3 O3 95.8(4) . . ?
O4 Pb3 O3 109.2(4) 2_456 . ?
O3 Pb3 O3 135.6(5) 2_456 . ?
O4 Pb3 O2 157.6(4) . 2_556 ?
O4 Pb3 O2 91.5(4) 2_456 2_556 ?
O3 Pb3 O2 68.2(3) 2_456 2_556 ?
O3 Pb3 O2 74.8(4) . 2_556 ?
O4 Pb3 O2 91.5(4) . 1_455 ?
O4 Pb3 O2 157.6(4) 2_456 1_455 ?
O3 Pb3 O2 74.8(4) 2_456 1_455 ?
O3 Pb3 O2 68.2(3) . 1_455 ?
O2 Pb3 O2 66.2(4) 2_556 1_455 ?

loop_
_geom_bond_atom_site_label_1
_geom_bond_atom_site_label_2
_geom_bond_distance
_geom_bond_site_symmetry_2
_geom_bond_publ_flag
C1 O1 1.244(18) . ?
C1 O2 1.266(19) . ?
C1 C2 1.49(2) . ?
C2 C3 1.35(3) . ?
C2 C6 1.52(2) . ?
C3 C4 1.54(3) . ?
C4 C5 1.55(3) . ?
C5 C7 1.42(3) . ?
C6 C7 1.509(19) . ?
C7 C8 1.514(19) . ?
C8 O3 1.208(17) . ?
C8 O4 1.219(18) 8 ?
C11 O6 1.263(13) . ?
C11 O6 1.263(13) 2_756 ?
C11 C11 1.56(4) 5_756 ?
O1 Pb2 2.458(12) . ?
O2 Pb2 2.636(11) 2_656 ?
O2 Pb3 2.661(10) 1_655 ?
O3 Pb3 2.583(11) . ?
O4 C8 1.219(18) 8_455 ?
O4 Pb3 2.568(12) . ?
O5 Pb2 2.278(7) . ?
O5 Pb2 2.278(7) 2_656 ?
O5 Pb1 2.315(7) . ?
O5 Pb1 2.315(7) 5_656 ?
O6 Pb1 2.580(9) . ?
O6 Pb2 2.724(11) . ?
O7 Pb1 2.635(17) . ?
Pb1 O5 2.315(7) 5_656 ?
Pb1 O6 2.580(9) 6 ?
Pb1 Pb2 3.6690(6) 5_656 ?
Pb1 Pb2 3.6690(6) 2_656 ?
Pb1 Pb1 3.6774(14) 5_656 ?
Pb2 O2 2.636(11) 2_656 ?
Pb2 Pb1 3.6690(6) 5_656 ?
Pb3 O4 2.568(12) 2_456 ?
Pb3 O3 2.583(11) 2_456 ?
Pb3 O2 2.661(10) 2_556 ?
Pb3 O2 2.661(10) 1_455 ?
